data_2214420
loop_
_publ_author_name
'Wen-Ju Wang'
'Lin Xu'

_publ_section_title
;
 Bis(1,10-phenanthroline-\k^2^<i>N</i>,<i>N</i>')copper(I)
 chloridobis(1,10-phenanthroline-\k^2^<i>N</i>,<i>N</i>')copper(II)
 hexacosaoxidooctamolybdate(VI) dihydrate
;
_journal_coeditor_code WM2120
_journal_issue 7
_journal_name_full 'Acta Crystallographica Section E'
_journal_page_first m1993
_journal_page_last m1994
_journal_paper_doi 10.1107/S1600536807030450
_journal_volume 63
_journal_year 2007
_chemical_formula_iupac '[Cu Cl (C12 H8 N2)2]2 [Cu (C12 H8 N2)2]2 [Mo8 O26], 2H2 O'
_chemical_formula_moiety
;
2(C24 H16 Cl1 Cu1 N4 +), 2(C24 H16 Cu1 N4 +), Mo8 O26 4-, 2(H2 O)
;
_chemical_formula_sum 'C96 H68 Cl2 Cu4 Mo8 N16 O28'
_chemical_formula_weight 2986.29
_chemical_name_systematic
;
Bis(1,10-phenanthroline-\k^2^N,N')copper(I)
chloridobis(1,10-phenanthroline-\k^2^N,N')copper(II)
hexacosaoxidooctamolybdate(VI) dihydrate
;
_space_group_IT_number 2
_symmetry_cell_setting triclinic
_symmetry_space_group_name_Hall '-P 1'
_symmetry_space_group_name_H-M 'P -1'
_atom_sites_solution_hydrogens geom
_atom_sites_solution_primary direct
_atom_sites_solution_secondary difmap
_audit_creation_method SHELXL-97
_cell_angle_alpha 101.115(4)
_cell_angle_beta 91.514(3)
_cell_angle_gamma 95.880(3)
_cell_formula_units_Z 1
_cell_length_a 12.442(2)
_cell_length_b 13.604(2)
_cell_length_c 14.902(3)
_cell_measurement_reflns_used 13762
_cell_measurement_temperature 295(2)
_cell_measurement_theta_max 27.48
_cell_measurement_theta_min 1.80
_cell_volume 2459.2(7)
_computing_cell_refinement 'SAINT (Bruker, 2002)'
_computing_data_collection 'SMART (Bruker, 2002)'
_computing_data_reduction SAINT
_computing_molecular_graphics 'DIAMOND (Brandenburg, 1999)'
_computing_publication_material SHELXTL
_computing_structure_refinement SHELXTL
_computing_structure_solution 'SHELXTL (Bruker, 1997)'
_diffrn_ambient_temperature 295(2)
_diffrn_measured_fraction_theta_full 0.991
_diffrn_measured_fraction_theta_max 0.991
_diffrn_measurement_device_type 'Bruker SMART CCD APEXII'
_diffrn_measurement_method '\w and \f'
_diffrn_radiation_monochromator graphite
_diffrn_radiation_source 'fine-focus sealed tube'
_diffrn_radiation_type MoK\a
_diffrn_radiation_wavelength 0.71073
_diffrn_reflns_av_R_equivalents 0.0377
_diffrn_reflns_av_sigmaI/netI 0.0518
_diffrn_reflns_limit_h_max 15
_diffrn_reflns_limit_h_min -15
_diffrn_reflns_limit_k_max 16
_diffrn_reflns_limit_k_min -16
_diffrn_reflns_limit_l_max 18
_diffrn_reflns_limit_l_min -18
_diffrn_reflns_number 21242
_diffrn_reflns_theta_full 26.02
_diffrn_reflns_theta_max 26.02
_diffrn_reflns_theta_min 3.07
_diffrn_standards_number 0
_exptl_absorpt_coefficient_mu 1.970
_exptl_absorpt_correction_T_max 0.780
_exptl_absorpt_correction_T_min 0.665
_exptl_absorpt_correction_type multi-scan
_exptl_absorpt_process_details '(SADABS; Bruker, 2002)'
_exptl_crystal_colour blue
_exptl_crystal_density_diffrn 2.016
_exptl_crystal_density_method 'not measured'
_exptl_crystal_description block
_exptl_crystal_F_000 1466
_exptl_crystal_size_max 0.214
_exptl_crystal_size_mid 0.203
_exptl_crystal_size_min 0.122
_refine_diff_density_max 0.414
_refine_diff_density_min -0.611
_refine_ls_extinction_method none
_refine_ls_goodness_of_fit_ref 1.049
_refine_ls_hydrogen_treatment constr
_refine_ls_matrix_type full
_refine_ls_number_parameters 694
_refine_ls_number_reflns 9614
_refine_ls_number_restraints 0
_refine_ls_restrained_S_all 1.049
_refine_ls_R_factor_all 0.0486
_refine_ls_R_factor_gt 0.0324
_refine_ls_shift/su_max 0.000
_refine_ls_shift/su_mean 0.000
_refine_ls_structure_factor_coef Fsqd
_refine_ls_weighting_details 'w=1/[\s^2^(Fo^2^)+(0.0315P)^2^] where P=(Fo^2^+2Fc^2^)/3'
_refine_ls_weighting_scheme calc
_refine_ls_wR_factor_gt 0.0668
_refine_ls_wR_factor_ref 0.0722
_reflns_number_gt 7435
_reflns_number_total 9614
_reflns_threshold_expression I>2\s(I)
_cod_data_source_file wm2120.cif
_cod_data_source_block I
_cod_database_code 2214420
_cod_database_fobs_code 2214420

loop_
_symmetry_equiv_pos_as_xyz
'x, y, z'
'-x, -y, -z'

loop_
_atom_site_type_symbol
_atom_site_label
_atom_site_fract_x
_atom_site_fract_y
_atom_site_fract_z
_atom_site_U_iso_or_equiv
_atom_site_adp_type
_atom_site_calc_flag
_atom_site_refinement_flags
_atom_site_occupancy
Mo Mo1 0.55938(2) 0.120262(19) 0.47442(2) 0.02134(8) Uani d . 1
Mo Mo2 0.74571(3) -0.07803(2) 0.51262(2) 0.02540(8) Uani d . 1
Mo Mo3 0.39186(3) 0.11660(2) 0.69193(2) 0.02685(8) Uani d . 1
Mo Mo4 0.64840(3) 0.05475(2) 0.70119(2) 0.02548(8) Uani d . 1
Cu Cu1 0.18668(4) 0.53747(3) 0.73391(3) 0.02875(11) Uani d . 1
Cu Cu2 0.21367(5) 0.27923(4) 0.09753(4) 0.04924(15) Uani d . 1
Cl Cl 0.11512(10) 0.56271(8) 0.87436(8) 0.0495(3) Uani d . 1
O O1 0.6114(2) 0.23538(17) 0.45726(19) 0.0366(7) Uani d . 1
O O2 0.5459(2) 0.14846(16) 0.70242(17) 0.0288(6) Uani d . 1
O O3 0.6537(2) 0.07276(16) 0.54355(16) 0.0275(6) Uani d . 1
O O4 0.6891(2) -0.06733(16) 0.63143(16) 0.0265(5) Uani d . 1
O O5 0.3618(2) 0.07120(18) 0.78738(18) 0.0384(7) Uani d . 1
O O6 0.4365(2) 0.13368(17) 0.53276(17) 0.0302(6) Uani d . 1
O O7 0.8682(2) -0.0108(2) 0.5401(2) 0.0426(7) Uani d . 1
O O8 0.7720(2) -0.19996(18) 0.49288(19) 0.0397(7) Uani d . 1
O O9 0.4689(2) -0.03415(16) 0.63208(17) 0.0288(6) Uani d . 1
O O10 0.2756(2) 0.05199(17) 0.60866(17) 0.0294(6) Uani d . 1
O O11 0.6279(2) 0.01793(19) 0.80289(18) 0.0377(7) Uani d . 1
O O12 0.3585(2) 0.23607(17) 0.7153(2) 0.0402(7) Uani d . 1
O O13 0.7656(2) 0.13251(19) 0.71968(19) 0.0390(7) Uani d . 1
O OW 0.0927(6) 0.8909(4) 0.6132(4) 0.165(3) Uani d . 1
H H1W 0.1292 0.9532 0.6108 0.198 Uiso d R 1
H H2W 0.0289 0.8885 0.5880 0.198 Uiso d R 1
N N1 0.3242(2) 0.49721(19) 0.6666(2) 0.0248(6) Uani d . 1
N N2 0.1075(3) 0.3999(2) 0.6983(2) 0.0336(8) Uani d . 1
N N3 0.0507(3) 0.5696(2) 0.6534(2) 0.0360(8) Uani d . 1
N N4 0.2758(3) 0.4229(2) 0.1511(2) 0.0386(8) Uani d . 1
N N5 0.2740(3) 0.6711(2) 0.7577(2) 0.0322(8) Uani d . 1
N N6 0.3669(3) 0.2700(2) 0.0528(2) 0.0395(8) Uani d . 1
N N7 0.0811(3) 0.2755(2) 0.0120(2) 0.0381(8) Uani d . 1
N N8 0.1195(3) 0.1703(2) 0.1429(2) 0.0363(8) Uani d . 1
C C1 0.5395(3) 0.3730(3) 0.0581(3) 0.0402(10) Uani d . 1
C C2 0.4044(3) 0.5759(2) 0.6806(2) 0.0252(8) Uani d . 1
C C3 -0.0922(4) 0.1766(3) -0.0322(3) 0.0433(10) Uani d . 1
C C4 0.0147(3) 0.3924(3) 0.6471(3) 0.0342(9) Uani d . 1
C C5 0.3761(3) 0.6697(2) 0.7290(2) 0.0268(8) Uani d . 1
C C6 0.4517(3) 0.7547(3) 0.7449(3) 0.0311(9) Uani d . 1
C C7 0.4304(3) 0.3587(3) 0.0796(3) 0.0328(9) Uani d . 1
C C8 -0.1153(4) 0.4805(4) 0.5745(3) 0.0467(11) Uani d . 1
C C9 0.3806(3) 0.4410(3) 0.1307(3) 0.0325(9) Uani d . 1
C C10 0.2811(5) 0.5963(3) 0.2206(3) 0.0585(14) Uani d . 1
H H10 0.2445 0.6482 0.2509 0.070 Uiso calc R 1
C C11 0.3486(3) 0.4095(2) 0.6197(3) 0.0320(9) Uani d . 1
H H11 0.2947 0.3553 0.6077 0.038 Uiso calc R 1
C C12 -0.0767(4) 0.6581(4) 0.5864(3) 0.0593(15) Uani d . 1
H H12 -0.0957 0.7192 0.5755 0.071 Uiso calc R 1
C C13 0.5502(4) 0.5474(3) 0.1329(3) 0.0499(12) Uani d . 1
H H13 0.5898 0.6104 0.1497 0.060 Uiso calc R 1
C C14 0.4405(4) 0.5360(3) 0.1564(3) 0.0408(10) Uani d . 1
C C15 0.3139(4) 0.8467(3) 0.8150(3) 0.0557(14) Uani d . 1
H H15 0.2895 0.9071 0.8428 0.067 Uiso calc R 1
C C16 -0.0132(4) 0.2146(3) 0.6412(4) 0.0569(14) Uani d . 1
H H16 -0.0531 0.1521 0.6219 0.068 Uiso calc R 1
C C17 -0.0180(3) 0.4838(3) 0.6247(3) 0.0355(9) Uani d . 1
C C18 0.0585(4) 0.3337(3) -0.0460(3) 0.0521(12) Uani d . 1
H H18 0.1092 0.3875 -0.0508 0.062 Uiso calc R 1
C C19 0.0269(3) 0.1424(3) 0.0902(3) 0.0326(9) Uani d . 1
C C20 0.1382(4) 0.3162(3) 0.7199(3) 0.0415(11) Uani d . 1
H H20 0.2014 0.3209 0.7559 0.050 Uiso calc R 1
C C21 -0.0245(4) 0.0114(3) 0.1713(4) 0.0543(13) Uani d . 1
H H21 -0.0721 -0.0423 0.1814 0.065 Uiso calc R 1
C C22 -0.1800(4) 0.3849(4) 0.5459(3) 0.0597(14) Uani d . 1
H H22 -0.2453 0.3819 0.5131 0.072 Uiso calc R 1
C C23 0.0041(3) 0.1999(3) 0.0214(3) 0.0329(9) Uani d . 1
C C24 -0.1094(4) 0.2405(4) -0.0941(3) 0.0562(13) Uani d . 1
H H24 -0.1722 0.2285 -0.1316 0.067 Uiso calc R 1
C C25 0.4181(4) 0.8454(3) 0.7888(3) 0.0454(12) Uani d . 1
H H25 0.4657 0.9041 0.8000 0.054 Uiso calc R 1
C C26 0.5586(3) 0.7450(3) 0.7127(3) 0.0417(10) Uani d . 1
H H26 0.6097 0.8013 0.7230 0.050 Uiso calc R 1
C C27 -0.1482(4) 0.3006(4) 0.5655(3) 0.0621(15) Uani d . 1
H H27 -0.1907 0.2397 0.5444 0.075 Uiso calc R 1
C C28 0.0799(4) 0.2219(3) 0.6910(4) 0.0522(13) Uani d . 1
H H28 0.1051 0.1648 0.7059 0.063 Uiso calc R 1
C C29 0.5081(3) 0.5680(3) 0.6501(3) 0.0343(9) Uani d . 1
C C30 -0.0352(5) 0.3193(4) -0.0994(3) 0.0611(14) Uani d . 1
H H30 -0.0478 0.3628 -0.1386 0.073 Uiso calc R 1
C C31 0.4503(4) 0.3952(3) 0.5881(3) 0.0459(12) Uani d . 1
H H31 0.4644 0.3320 0.5571 0.055 Uiso calc R 1
C C32 0.0673(4) 0.0393(3) 0.2246(4) 0.0558(13) Uani d . 1
H H32 0.0830 0.0055 0.2712 0.067 Uiso calc R 1
C C33 -0.1430(4) 0.5724(5) 0.5569(3) 0.0626(15) Uani d . 1
H H33 -0.2074 0.5743 0.5245 0.075 Uiso calc R 1
C C34 -0.0503(4) 0.3012(3) 0.6183(3) 0.0454(11) Uani d . 1
C C35 0.5864(3) 0.6571(3) 0.6685(3) 0.0445(11) Uani d . 1
H H35 0.6565 0.6527 0.6492 0.053 Uiso calc R 1
C C36 0.5200(5) 0.2028(4) -0.0215(4) 0.0658(15) Uani d . 1
H H36 0.5478 0.1482 -0.0571 0.079 Uiso calc R 1
C C37 0.5992(4) 0.4702(4) 0.0870(3) 0.0522(13) Uani d . 1
H H37 0.6717 0.4802 0.0741 0.063 Uiso calc R 1
C C38 0.0218(4) 0.6541(3) 0.6342(3) 0.0484(12) Uani d . 1
H H38 0.0680 0.7132 0.6527 0.058 Uiso calc R 1
C C39 0.1380(4) 0.1196(3) 0.2086(3) 0.0460(11) Uani d . 1
H H39 0.2010 0.1386 0.2456 0.055 Uiso calc R 1
C C40 0.3853(5) 0.6149(3) 0.2028(3) 0.0539(13) Uani d . 1
H H40 0.4211 0.6795 0.2209 0.065 Uiso calc R 1
C C41 0.5838(4) 0.2910(4) 0.0069(3) 0.0550(13) Uani d . 1
H H41 0.6561 0.2968 -0.0076 0.066 Uiso calc R 1
C C42 -0.0492(3) 0.0616(3) 0.1013(3) 0.0407(10) Uani d . 1
C C43 0.2444(4) 0.7583(3) 0.8004(3) 0.0494(12) Uani d . 1
H H43 0.1747 0.7601 0.8212 0.059 Uiso calc R 1
C C44 0.5293(4) 0.4732(3) 0.6022(3) 0.0478(12) Uani d . 1
H H44 0.5975 0.4641 0.5802 0.057 Uiso calc R 1
C C45 -0.1650(4) 0.0919(4) -0.0218(3) 0.0529(12) Uani d . 1
H H45 -0.2280 0.0746 -0.0588 0.063 Uiso calc R 1
C C46 0.2274(4) 0.5000(3) 0.1941(3) 0.0542(13) Uani d . 1
H H46 0.1549 0.4890 0.2068 0.065 Uiso calc R 1
C C47 -0.1435(4) 0.0372(3) 0.0408(4) 0.0525(13) Uani d . 1
H H47 -0.1915 -0.0186 0.0452 0.063 Uiso calc R 1
C C48 0.4124(4) 0.1944(3) 0.0030(3) 0.0561(13) Uani d . 1
H H48 0.3704 0.1330 -0.0165 0.067 Uiso calc R 1

loop_
_atom_site_aniso_label
_atom_site_aniso_U_11
_atom_site_aniso_U_22
_atom_site_aniso_U_33
_atom_site_aniso_U_12
_atom_site_aniso_U_13
_atom_site_aniso_U_23
Mo1 0.02267(17) 0.01487(13) 0.02523(17) -0.00025(11) -0.00352(13) 0.00268(12)
Mo2 0.02224(18) 0.02282(15) 0.02934(18) 0.00244(12) -0.00481(14) 0.00147(13)
Mo3 0.02799(19) 0.02052(15) 0.03045(18) 0.00442(12) -0.00292(14) 0.00071(13)
Mo4 0.02487(18) 0.02240(15) 0.02754(18) 0.00159(12) -0.00516(14) 0.00228(13)
Cu1 0.0234(3) 0.0210(2) 0.0403(3) -0.00076(17) 0.0026(2) 0.00364(19)
Cu2 0.0349(3) 0.0446(3) 0.0647(4) -0.0091(2) -0.0045(3) 0.0101(3)
Cl 0.0579(8) 0.0440(5) 0.0462(7) 0.0020(5) 0.0203(6) 0.0074(5)
O1 0.0411(18) 0.0226(12) 0.0440(17) -0.0079(11) -0.0104(14) 0.0091(12)
O2 0.0283(15) 0.0196(11) 0.0344(15) 0.0022(10) -0.0070(12) -0.0036(10)
O3 0.0306(15) 0.0258(12) 0.0265(14) 0.0068(10) -0.0041(11) 0.0045(10)
O4 0.0275(15) 0.0244(12) 0.0277(14) 0.0034(10) -0.0055(11) 0.0060(10)
O5 0.0496(19) 0.0359(14) 0.0289(15) 0.0059(13) 0.0032(13) 0.0038(12)
O6 0.0264(15) 0.0298(12) 0.0306(15) 0.0023(11) -0.0051(12) -0.0022(11)
O7 0.0272(16) 0.0446(15) 0.0515(19) -0.0059(12) -0.0045(14) 0.0045(14)
O8 0.0445(19) 0.0272(13) 0.0468(18) 0.0123(12) -0.0096(14) 0.0027(12)
O9 0.0369(16) 0.0223(11) 0.0268(14) 0.0074(11) -0.0029(12) 0.0023(10)
O10 0.0287(15) 0.0292(12) 0.0286(14) 0.0003(11) 0.0019(12) 0.0031(11)
O11 0.0388(17) 0.0405(14) 0.0347(16) 0.0041(12) -0.0017(13) 0.0101(12)
O12 0.0381(18) 0.0266(13) 0.0524(19) 0.0079(12) -0.0054(14) -0.0019(12)
O13 0.0331(17) 0.0385(14) 0.0398(17) -0.0067(12) -0.0082(13) 0.0006(12)
OW 0.213(7) 0.127(4) 0.152(6) -0.030(4) 0.083(5) 0.037(4)
N1 0.0259(17) 0.0219(14) 0.0268(17) 0.0028(12) 0.0002(13) 0.0054(12)
N2 0.0262(19) 0.0266(15) 0.046(2) -0.0013(13) 0.0060(16) 0.0047(15)
N3 0.031(2) 0.0383(17) 0.040(2) 0.0071(15) 0.0026(16) 0.0089(15)
N4 0.044(2) 0.0366(17) 0.033(2) 0.0022(16) 0.0020(17) 0.0031(15)
N5 0.033(2) 0.0191(14) 0.042(2) -0.0008(13) 0.0083(16) 0.0000(13)
N6 0.037(2) 0.0353(17) 0.043(2) 0.0013(15) -0.0011(17) 0.0006(15)
N7 0.037(2) 0.0401(18) 0.038(2) 0.0047(15) 0.0007(16) 0.0075(16)
N8 0.030(2) 0.0353(17) 0.044(2) 0.0050(14) -0.0040(16) 0.0077(16)
C1 0.032(2) 0.056(2) 0.034(2) -0.0001(19) -0.0048(19) 0.016(2)
C2 0.024(2) 0.0277(17) 0.0243(19) 0.0025(15) 0.0012(16) 0.0062(15)
C3 0.036(3) 0.054(2) 0.034(2) 0.015(2) -0.003(2) -0.011(2)
C4 0.025(2) 0.038(2) 0.035(2) -0.0075(16) 0.0064(18) 0.0011(17)
C5 0.027(2) 0.0281(17) 0.026(2) -0.0007(15) 0.0005(16) 0.0085(15)
C6 0.036(2) 0.0279(18) 0.029(2) -0.0078(16) -0.0032(18) 0.0108(16)
C7 0.031(2) 0.036(2) 0.028(2) -0.0037(17) -0.0052(18) 0.0059(17)
C8 0.026(2) 0.081(3) 0.032(2) 0.013(2) 0.006(2) 0.007(2)
C9 0.038(2) 0.0321(19) 0.026(2) 0.0010(17) -0.0038(18) 0.0062(16)
C10 0.091(5) 0.037(2) 0.048(3) 0.021(3) 0.007(3) 0.001(2)
C11 0.045(3) 0.0215(17) 0.029(2) 0.0092(16) 0.0017(18) 0.0023(15)
C12 0.061(4) 0.079(4) 0.052(3) 0.041(3) 0.013(3) 0.030(3)
C13 0.057(3) 0.040(2) 0.049(3) -0.018(2) -0.018(2) 0.016(2)
C14 0.053(3) 0.036(2) 0.031(2) -0.0075(19) -0.008(2) 0.0090(18)
C15 0.066(4) 0.026(2) 0.069(3) -0.005(2) 0.025(3) -0.005(2)
C16 0.062(4) 0.032(2) 0.066(3) -0.020(2) 0.029(3) -0.009(2)
C17 0.025(2) 0.050(2) 0.030(2) 0.0003(18) 0.0040(18) 0.0051(18)
C18 0.058(3) 0.054(3) 0.047(3) 0.007(2) 0.006(3) 0.018(2)
C19 0.025(2) 0.0356(19) 0.037(2) 0.0085(16) 0.0054(18) 0.0047(17)
C20 0.037(3) 0.033(2) 0.057(3) 0.0056(18) 0.010(2) 0.014(2)
C21 0.053(3) 0.040(2) 0.074(4) 0.004(2) 0.022(3) 0.020(2)
C22 0.023(3) 0.106(4) 0.039(3) -0.012(3) -0.002(2) -0.002(3)
C23 0.029(2) 0.036(2) 0.032(2) 0.0106(17) 0.0017(18) -0.0024(17)
C24 0.047(3) 0.086(4) 0.032(3) 0.027(3) -0.009(2) -0.005(2)
C25 0.063(3) 0.0262(19) 0.042(3) -0.0152(19) 0.007(2) 0.0037(18)
C26 0.032(2) 0.041(2) 0.053(3) -0.0110(18) -0.007(2) 0.020(2)
C27 0.042(3) 0.078(3) 0.050(3) -0.028(3) 0.009(3) -0.013(3)
C28 0.062(4) 0.028(2) 0.069(3) -0.001(2) 0.031(3) 0.013(2)
C29 0.031(2) 0.037(2) 0.040(2) 0.0072(17) 0.0056(19) 0.0187(19)
C30 0.075(4) 0.080(4) 0.034(3) 0.025(3) 0.001(3) 0.017(3)
C31 0.064(3) 0.030(2) 0.048(3) 0.020(2) 0.021(2) 0.0067(19)
C32 0.057(3) 0.055(3) 0.064(3) 0.010(2) 0.009(3) 0.029(3)
C33 0.040(3) 0.112(4) 0.040(3) 0.028(3) -0.001(2) 0.015(3)
C34 0.036(3) 0.051(3) 0.039(3) -0.015(2) 0.011(2) -0.007(2)
C35 0.020(2) 0.052(3) 0.066(3) -0.0026(18) 0.009(2) 0.026(2)
C36 0.069(4) 0.061(3) 0.066(4) 0.025(3) 0.013(3) -0.001(3)
C37 0.033(3) 0.071(3) 0.054(3) -0.016(2) -0.012(2) 0.030(3)
C38 0.053(3) 0.050(3) 0.048(3) 0.020(2) 0.010(2) 0.015(2)
C39 0.038(3) 0.054(3) 0.049(3) 0.010(2) -0.009(2) 0.015(2)
C40 0.089(4) 0.029(2) 0.039(3) 0.001(2) -0.011(3) -0.0011(19)
C41 0.039(3) 0.081(3) 0.051(3) 0.016(3) 0.011(2) 0.021(3)
C42 0.032(2) 0.033(2) 0.054(3) 0.0048(18) 0.011(2) 0.0014(19)
C43 0.052(3) 0.0266(19) 0.068(3) 0.0042(19) 0.028(3) 0.003(2)
C44 0.045(3) 0.048(2) 0.061(3) 0.027(2) 0.027(2) 0.025(2)
C45 0.034(3) 0.067(3) 0.046(3) 0.009(2) -0.005(2) -0.017(2)
C46 0.064(4) 0.049(3) 0.051(3) 0.019(2) 0.014(3) 0.006(2)
C47 0.030(3) 0.046(2) 0.070(4) -0.004(2) 0.011(2) -0.014(2)
C48 0.054(3) 0.046(3) 0.059(3) 0.004(2) 0.004(3) -0.011(2)

loop_
_atom_type_symbol
_atom_type_description
_atom_type_scat_dispersion_real
_atom_type_scat_dispersion_imag
_atom_type_scat_source
Mo Mo -1.6832 0.6857 'International Tables Vol C Tables 4.2.6.8 and 6.1.1.4'
Cu Cu 0.3201 1.2651 'International Tables Vol C Tables 4.2.6.8 and 6.1.1.4'
Cl Cl 0.1484 0.1585 'International Tables Vol C Tables 4.2.6.8 and 6.1.1.4'
O O 0.0106 0.0060 'International Tables Vol C Tables 4.2.6.8 and 6.1.1.4'
N N 0.0061 0.0033 'International Tables Vol C Tables 4.2.6.8 and 6.1.1.4'
C C 0.0033 0.0016 'International Tables Vol C Tables 4.2.6.8 and 6.1.1.4'
H H 0.0000 0.0000 'International Tables Vol C Tables 4.2.6.8 and 6.1.1.4'

loop_
_geom_angle_atom_site_label_1
_geom_angle_atom_site_label_2
_geom_angle_atom_site_label_3
_geom_angle_site_symmetry_1
_geom_angle_site_symmetry_3
_geom_angle
_geom_angle_publ_flag
O1 Mo1 O9 . 2_656 110.77(12) n
O1 Mo1 O6 . . 108.63(12) n
O9 Mo1 O6 2_656 . 108.98(12) n
O1 Mo1 O3 . . 109.46(12) n
O9 Mo1 O3 2_656 . 109.75(11) n
O6 Mo1 O3 . . 109.22(11) n
O7 Mo2 O8 . . 104.51(14) n
O7 Mo2 O4 . . 99.96(13) n
O8 Mo2 O4 . . 100.05(12) n
O7 Mo2 O10 . 2_656 98.57(12) n
O8 Mo2 O10 . 2_656 103.19(12) n
O4 Mo2 O10 . 2_656 145.44(10) n
O7 Mo2 O6 . 2_656 165.89(11) n
O8 Mo2 O6 . 2_656 88.84(11) n
O4 Mo2 O6 . 2_656 81.81(10) n
O10 Mo2 O6 2_656 2_656 73.50(10) n
O7 Mo2 O3 . . 91.97(11) n
O8 Mo2 O3 . . 162.84(11) n
O4 Mo2 O3 . . 71.92(8) n
O10 Mo2 O3 2_656 . 78.54(9) n
O6 Mo2 O3 2_656 . 75.18(8) n
O12 Mo3 O5 . . 104.20(13) n
O12 Mo3 O10 . . 100.90(12) n
O5 Mo3 O10 . . 102.03(12) n
O12 Mo3 O2 . . 97.65(12) n
O5 Mo3 O2 . . 104.17(13) n
O10 Mo3 O2 . . 142.88(11) n
O12 Mo3 O9 . . 165.05(11) n
O5 Mo3 O9 . . 89.52(10) n
O10 Mo3 O9 . . 81.60(9) n
O2 Mo3 O9 . . 72.83(9) n
O12 Mo3 O6 . . 90.89(11) n
O5 Mo3 O6 . . 164.31(10) n
O10 Mo3 O6 . . 70.35(9) n
O2 Mo3 O6 . . 77.53(10) n
O9 Mo3 O6 . . 75.97(8) n
O13 Mo4 O11 . . 104.46(13) n
O13 Mo4 O2 . . 101.17(12) n
O11 Mo4 O2 . . 101.42(12) n
O13 Mo4 O4 . . 103.89(12) n
O11 Mo4 O4 . . 99.44(11) n
O2 Mo4 O4 . . 142.00(10) n
O13 Mo4 O3 . . 86.90(11) n
O11 Mo4 O3 . . 167.48(11) n
O2 Mo4 O3 . . 81.10(9) n
O4 Mo4 O3 . . 72.28(8) n
N5 Cu1 N2 . . 174.07(13) n
N5 Cu1 N1 . . 80.90(12) n
N2 Cu1 N1 . . 93.84(12) n
N5 Cu1 N3 . . 100.17(13) n
N2 Cu1 N3 . . 79.86(13) n
N1 Cu1 N3 . . 118.23(12) n
N5 Cu1 Cl . . 93.57(10) n
N2 Cu1 Cl . . 92.28(10) n
N1 Cu1 Cl . . 142.65(9) n
N3 Cu1 Cl . . 99.12(10) n
N8 Cu2 N4 . . 135.47(14) n
N8 Cu2 N6 . . 126.33(13) n
N4 Cu2 N6 . . 82.10(13) n
N8 Cu2 N7 . . 82.78(13) n
N4 Cu2 N7 . . 111.32(13) n
N6 Cu2 N7 . . 123.38(14) n
Mo4 O2 Mo3 . . 125.75(12) n
Mo1 O3 Mo4 . . 130.38(12) n
Mo1 O3 Mo2 . . 131.05(12) n
Mo4 O3 Mo2 . . 88.10(7) n
Mo4 O4 Mo2 . . 123.63(11) n
Mo1 O6 Mo2 . 2_656 132.46(13) n
Mo1 O6 Mo3 . . 130.64(12) n
Mo2 O6 Mo3 2_656 . 88.22(8) n
Mo1 O9 Mo3 2_656 . 129.93(12) n
Mo3 O10 Mo2 . 2_656 123.90(12) n
H1W OW H2W . . 107.4 n
C11 N1 C2 . . 117.0(3) n
C11 N1 Cu1 . . 131.6(3) n
C2 N1 Cu1 . . 111.2(2) n
C20 N2 C4 . . 118.0(3) n
C20 N2 Cu1 . . 125.9(3) n
C4 N2 Cu1 . . 116.1(2) n
C38 N3 C17 . . 117.6(4) n
C38 N3 Cu1 . . 132.4(3) n
C17 N3 Cu1 . . 109.8(2) n
C46 N4 C9 . . 118.0(4) n
C46 N4 Cu2 . . 129.9(3) n
C9 N4 Cu2 . . 111.8(2) n
C43 N5 C5 . . 118.0(3) n
C43 N5 Cu1 . . 127.5(3) n
C5 N5 Cu1 . . 114.5(2) n
C48 N6 C7 . . 116.8(4) n
C48 N6 Cu2 . . 131.6(3) n
C7 N6 Cu2 . . 111.6(3) n
C18 N7 C23 . . 117.4(4) n
C18 N7 Cu2 . . 131.5(3) n
C23 N7 Cu2 . . 111.0(3) n
C39 N8 C19 . . 117.9(3) n
C39 N8 Cu2 . . 130.9(3) n
C19 N8 Cu2 . . 110.9(2) n
C41 C1 C7 . . 117.6(4) n
C41 C1 C37 . . 123.0(4) n
C7 C1 C37 . . 119.3(4) n
N1 C2 C29 . . 123.6(3) n
N1 C2 C5 . . 116.1(3) n
C29 C2 C5 . . 120.2(3) n
C23 C3 C24 . . 115.9(4) n
C23 C3 C45 . . 119.2(4) n
C24 C3 C45 . . 124.8(4) n
N2 C4 C34 . . 122.5(4) n
N2 C4 C17 . . 117.4(3) n
C34 C4 C17 . . 120.0(4) n
N5 C5 C6 . . 122.9(3) n
N5 C5 C2 . . 116.8(3) n
C6 C5 C2 . . 120.3(3) n
C25 C6 C5 . . 117.8(4) n
C25 C6 C26 . . 123.6(4) n
C5 C6 C26 . . 118.6(3) n
N6 C7 C1 . . 123.3(4) n
N6 C7 C9 . . 116.8(4) n
C1 C7 C9 . . 119.8(4) n
C17 C8 C33 . . 116.5(5) n
C17 C8 C22 . . 118.6(4) n
C33 C8 C22 . . 124.9(5) n
N4 C9 C14 . . 122.9(4) n
N4 C9 C7 . . 117.6(3) n
C14 C9 C7 . . 119.6(4) n
C40 C10 C46 . . 120.4(4) n
C40 C10 H10 . . 119.8 n
C46 C10 H10 . . 119.8 n
N1 C11 C31 . . 122.9(4) n
N1 C11 H11 . . 118.6 n
C31 C11 H11 . . 118.6 n
C33 C12 C38 . . 119.3(4) n
C33 C12 H12 . . 120.3 n
C38 C12 H12 . . 120.3 n
C37 C13 C14 . . 122.5(4) n
C37 C13 H13 . . 118.8 n
C14 C13 H13 . . 118.8 n
C9 C14 C40 . . 116.7(4) n
C9 C14 C13 . . 118.8(4) n
C40 C14 C13 . . 124.5(4) n
C25 C15 C43 . . 120.1(4) n
C25 C15 H15 . . 119.9 n
C43 C15 H15 . . 119.9 n
C28 C16 C34 . . 120.1(4) n
C28 C16 H16 . . 119.9 n
C34 C16 H16 . . 119.9 n
N3 C17 C8 . . 123.7(4) n
N3 C17 C4 . . 116.7(4) n
C8 C17 C4 . . 119.6(4) n
N7 C18 C30 . . 123.7(5) n
N7 C18 H18 . . 118.1 n
C30 C18 H18 . . 118.1 n
N8 C19 C42 . . 123.0(4) n
N8 C19 C23 . . 118.2(3) n
C42 C19 C23 . . 118.8(4) n
N2 C20 C28 . . 122.9(5) n
N2 C20 H20 . . 118.6 n
C28 C20 H20 . . 118.6 n
C32 C21 C42 . . 121.2(4) n
C32 C21 H21 . . 119.4 n
C42 C21 H21 . . 119.4 n
C27 C22 C8 . . 121.3(5) n
C27 C22 H22 . . 119.3 n
C8 C22 H22 . . 119.3 n
N7 C23 C3 . . 123.2(4) n
N7 C23 C19 . . 116.5(4) n
C3 C23 C19 . . 120.3(4) n
C30 C24 C3 . . 120.6(5) n
C30 C24 H24 . . 119.7 n
C3 C24 H24 . . 119.7 n
C15 C25 C6 . . 118.9(4) n
C15 C25 H25 . . 120.6 n
C6 C25 H25 . . 120.6 n
C35 C26 C6 . . 121.6(4) n
C35 C26 H26 . . 119.2 n
C6 C26 H26 . . 119.2 n
C22 C27 C34 . . 121.7(5) n
C22 C27 H27 . . 119.2 n
C34 C27 H27 . . 119.2 n
C16 C28 C20 . . 119.1(4) n
C16 C28 H28 . . 120.4 n
C20 C28 H28 . . 120.4 n
C2 C29 C44 . . 116.8(4) n
C2 C29 C35 . . 118.7(4) n
C44 C29 C35 . . 124.5(4) n
C24 C30 C18 . . 118.9(5) n
C24 C30 H30 . . 120.5 n
C18 C30 H30 . . 120.5 n
C44 C31 C11 . . 119.9(4) n
C44 C31 H31 . . 120.1 n
C11 C31 H31 . . 120.1 n
C21 C32 C39 . . 118.9(4) n
C21 C32 H32 . . 120.6 n
C39 C32 H32 . . 120.6 n
C12 C33 C8 . . 120.4(5) n
C12 C33 H33 . . 119.8 n
C8 C33 H33 . . 119.8 n
C4 C34 C16 . . 117.2(4) n
C4 C34 C27 . . 118.7(4) n
C16 C34 C27 . . 124.0(4) n
C26 C35 C29 . . 120.6(4) n
C26 C35 H35 . . 119.7 n
C29 C35 H35 . . 119.7 n
C41 C36 C48 . . 119.8(5) n
C41 C36 H36 . . 120.1 n
C48 C36 H36 . . 120.1 n
C13 C37 C1 . . 120.0(4) n
C13 C37 H37 . . 120.0 n
C1 C37 H37 . . 120.0 n
N3 C38 C12 . . 122.4(5) n
N3 C38 H38 . . 118.8 n
C12 C38 H38 . . 118.8 n
N8 C39 C32 . . 122.9(4) n
N8 C39 H39 . . 118.5 n
C32 C39 H39 . . 118.5 n
C10 C40 C14 . . 119.7(4) n
C10 C40 H40 . . 120.2 n
C14 C40 H40 . . 120.2 n
C36 C41 C1 . . 119.2(5) n
C36 C41 H41 . . 120.4 n
C1 C41 H41 . . 120.4 n
C21 C42 C19 . . 116.1(4) n
C21 C42 C47 . . 125.4(4) n
C19 C42 C47 . . 118.5(4) n
N5 C43 C15 . . 122.2(4) n
N5 C43 H43 . . 118.9 n
C15 C43 H43 . . 118.9 n
C31 C44 C29 . . 119.8(4) n
C31 C44 H44 . . 120.1 n
C29 C44 H44 . . 120.1 n
C47 C45 C3 . . 120.7(4) n
C47 C45 H45 . . 119.7 n
C3 C45 H45 . . 119.7 n
N4 C46 C10 . . 122.3(5) n
N4 C46 H46 . . 118.8 n
C10 C46 H46 . . 118.8 n
C45 C47 C42 . . 122.2(4) n
C45 C47 H47 . . 118.9 n
C42 C47 H47 . . 118.9 n
N6 C48 C36 . . 123.3(5) n
N6 C48 H48 . . 118.4 n
C36 C48 H48 . . 118.4 n

loop_
_geom_bond_atom_site_label_1
_geom_bond_atom_site_label_2
_geom_bond_site_symmetry_2
_geom_bond_distance
_geom_bond_publ_flag
Mo1 O1 . 1.701(2) y
Mo1 O9 2_656 1.784(2) y
Mo1 O6 . 1.786(3) y
Mo1 O3 . 1.790(2) y
Mo2 O7 . 1.693(3) y
Mo2 O8 . 1.695(2) y
Mo2 O4 . 1.908(2) y
Mo2 O10 2_656 1.924(2) y
Mo2 O6 2_656 2.354(3) y
Mo2 O3 . 2.424(2) y
Mo3 O12 . 1.692(2) y
Mo3 O5 . 1.692(3) y
Mo3 O10 . 1.905(3) y
Mo3 O2 . 1.917(3) y
Mo3 O9 . 2.380(2) y
Mo3 O6 . 2.499(3) y
Mo4 O13 . 1.694(3) y
Mo4 O11 . 1.703(3) y
Mo4 O2 . 1.891(2) y
Mo4 O4 . 1.905(2) y
Mo4 O3 . 2.410(2) y
Cu1 N5 . 1.984(3) y
Cu1 N2 . 1.992(3) y
Cu1 N1 . 2.075(3) y
Cu1 N3 . 2.177(3) y
Cu1 Cl . 2.2750(12) y
Cu2 N8 . 2.025(3) y
Cu2 N4 . 2.028(3) y
Cu2 N6 . 2.044(4) y
Cu2 N7 . 2.047(4) y
O6 Mo2 2_656 2.354(3) n
O9 Mo1 2_656 1.784(2) n
O10 Mo2 2_656 1.924(2) n
OW H1W . 0.9273 n
OW H2W . 0.8637 n
N1 C11 . 1.329(4) n
N1 C2 . 1.367(4) n
N2 C20 . 1.331(5) n
N2 C4 . 1.351(5) n
N3 C38 . 1.318(5) n
N3 C17 . 1.364(5) n
N4 C46 . 1.328(5) n
N4 C9 . 1.355(5) n
N5 C43 . 1.326(5) n
N5 C5 . 1.352(5) n
N6 C48 . 1.333(5) n
N6 C7 . 1.357(5) n
N7 C18 . 1.323(5) n
N7 C23 . 1.362(5) n
N8 C39 . 1.330(5) n
N8 C19 . 1.356(5) n
C1 C41 . 1.397(6) n
C1 C7 . 1.405(6) n
C1 C37 . 1.431(6) n
C2 C29 . 1.387(5) n
C2 C5 . 1.422(5) n
C3 C23 . 1.396(6) n
C3 C24 . 1.409(6) n
C3 C45 . 1.426(6) n
C4 C34 . 1.396(5) n
C4 C17 . 1.443(5) n
C5 C6 . 1.392(5) n
C6 C25 . 1.391(5) n
C6 C26 . 1.435(6) n
C7 C9 . 1.434(5) n
C8 C17 . 1.398(6) n
C8 C33 . 1.399(7) n
C8 C22 . 1.441(7) n
C9 C14 . 1.403(5) n
C10 C40 . 1.338(7) n
C10 C46 . 1.388(6) n
C10 H10 . 0.9300 n
C11 C31 . 1.382(6) n
C11 H11 . 0.9300 n
C12 C33 . 1.349(7) n
C12 C38 . 1.411(7) n
C12 H12 . 0.9300 n
C13 C37 . 1.348(7) n
C13 C14 . 1.418(6) n
C13 H13 . 0.9300 n
C14 C40 . 1.411(6) n
C15 C25 . 1.364(6) n
C15 C43 . 1.385(6) n
C15 H15 . 0.9300 n
C16 C28 . 1.343(7) n
C16 C34 . 1.407(7) n
C16 H16 . 0.9300 n
C18 C30 . 1.369(7) n
C18 H18 . 0.9300 n
C19 C42 . 1.413(5) n
C19 C23 . 1.443(5) n
C20 C28 . 1.391(6) n
C20 H20 . 0.9300 n
C21 C32 . 1.352(7) n
C21 C42 . 1.397(6) n
C21 H21 . 0.9300 n
C22 C27 . 1.332(7) n
C22 H22 . 0.9300 n
C24 C30 . 1.358(7) n
C24 H24 . 0.9300 n
C25 H25 . 0.9300 n
C26 C35 . 1.333(6) n
C26 H26 . 0.9300 n
C27 C34 . 1.430(7) n
C27 H27 . 0.9300 n
C28 H28 . 0.9300 n
C29 C44 . 1.403(6) n
C29 C35 . 1.451(5) n
C30 H30 . 0.9300 n
C31 C44 . 1.351(6) n
C31 H31 . 0.9300 n
C32 C39 . 1.392(6) n
C32 H32 . 0.9300 n
C33 H33 . 0.9300 n
C35 H35 . 0.9300 n
C36 C41 . 1.356(7) n
C36 C48 . 1.396(7) n
C36 H36 . 0.9300 n
C37 H37 . 0.9300 n
C38 H38 . 0.9300 n
C39 H39 . 0.9300 n
C40 H40 . 0.9300 n
C41 H41 . 0.9300 n
C42 C47 . 1.430(6) n
C43 H43 . 0.9300 n
C44 H44 . 0.9300 n
C45 C47 . 1.339(7) n
C45 H45 . 0.9300 n
C46 H46 . 0.9300 n
C47 H47 . 0.9300 n
C48 H48 . 0.9300 n

loop_
_geom_hbond_atom_site_label_D
_geom_hbond_atom_site_label_H
_geom_hbond_atom_site_label_A
_geom_hbond_site_symmetry_A
_geom_hbond_distance_DH
_geom_hbond_distance_HA
_geom_hbond_distance_DA
_geom_hbond_angle_DHA
OW H1W O7 2_666 0.93 2.52 3.074(6) 118.6
OW H1W O10 1_565 0.93 2.15 3.005(6) 152.0
C11 H11 O8 2_656 0.93 2.40 3.215(5) 146.3
C12 H12 O8 1_465 0.93 2.49 3.295(5) 144.5
C16 H16 O7 1_455 0.93 2.41 3.320(5) 166.4
C20 H20 O12 . 0.93 2.40 3.049(5) 126.5
C22 H22 O1 1_455 0.93 2.53 3.213(5) 130.5
C24 H24 O13 1_454 0.93 2.41 3.164(6) 138.2
C25 H25 O11 1_565 0.93 2.41 3.301(5) 160.9
C26 H26 O4 1_565 0.93 2.58 3.327(4) 137.2
C38 H38 OW . 0.93 2.59 3.328(6) 137.0
C40 H40 O2 2_666 0.93 2.39 3.273(5) 158.9

loop_
_geom_torsion_atom_site_label_1
_geom_torsion_atom_site_label_2
_geom_torsion_atom_site_label_3
_geom_torsion_atom_site_label_4
_geom_torsion_site_symmetry_1
_geom_torsion_site_symmetry_4
_geom_torsion
_geom_torsion_publ_flag
O13 Mo4 O2 Mo3 . . -176.59(16) n
O11 Mo4 O2 Mo3 . . -69.16(18) n
O4 Mo4 O2 Mo3 . . 52.9(3) n
O3 Mo4 O2 Mo3 . . 98.39(16) n
O12 Mo3 O2 Mo4 . . 171.57(17) n
O5 Mo3 O2 Mo4 . . 64.75(18) n
O10 Mo3 O2 Mo4 . . -68.9(2) n
O9 Mo3 O2 Mo4 . . -20.25(14) n
O6 Mo3 O2 Mo4 . . -99.21(16) n
O1 Mo1 O3 Mo4 . . 107.35(17) n
O9 Mo1 O3 Mo4 2_656 . -130.89(15) n
O6 Mo1 O3 Mo4 . . -11.47(18) n
O1 Mo1 O3 Mo2 . . -119.58(16) n
O9 Mo1 O3 Mo2 2_656 . 2.18(19) n
O6 Mo1 O3 Mo2 . . 121.60(15) n
O13 Mo4 O3 Mo1 . . -120.29(17) n
O11 Mo4 O3 Mo1 . . 84.2(5) n
O2 Mo4 O3 Mo1 . . -18.47(16) n
O4 Mo4 O3 Mo1 . . 134.07(18) n
O13 Mo4 O3 Mo2 . . 93.16(11) n
O11 Mo4 O3 Mo2 . . -62.3(5) n
O2 Mo4 O3 Mo2 . . -165.02(10) n
O4 Mo4 O3 Mo2 . . -12.48(9) n
O7 Mo2 O3 Mo1 . . 126.49(18) n
O8 Mo2 O3 Mo1 . . -69.5(4) n
O4 Mo2 O3 Mo1 . . -133.67(18) n
O10 Mo2 O3 Mo1 2_656 . 28.14(16) n
O6 Mo2 O3 Mo1 2_656 . -47.60(16) n
O7 Mo2 O3 Mo4 . . -87.34(12) n
O8 Mo2 O3 Mo4 . . 76.7(4) n
O4 Mo2 O3 Mo4 . . 12.49(9) n
O10 Mo2 O3 Mo4 2_656 . 174.31(10) n
O6 Mo2 O3 Mo4 2_656 . 98.56(9) n
O13 Mo4 O4 Mo2 . . -62.85(17) n
O11 Mo4 O4 Mo2 . . -170.42(16) n
O2 Mo4 O4 Mo2 . . 67.0(2) n
O3 Mo4 O4 Mo2 . . 19.25(13) n
O7 Mo2 O4 Mo4 . . 69.65(17) n
O8 Mo2 O4 Mo4 . . 176.47(16) n
O10 Mo2 O4 Mo4 2_656 . -51.8(3) n
O6 Mo2 O4 Mo4 2_656 . -96.18(15) n
O3 Mo2 O4 Mo4 . . -19.18(13) n
O1 Mo1 O6 Mo2 . 2_656 111.78(16) n
O9 Mo1 O6 Mo2 2_656 2_656 -8.99(18) n
O3 Mo1 O6 Mo2 . 2_656 -128.88(15) n
O1 Mo1 O6 Mo3 . . -111.36(16) n
O9 Mo1 O6 Mo3 2_656 . 127.87(14) n
O3 Mo1 O6 Mo3 . . 7.98(18) n
O12 Mo3 O6 Mo1 . . 121.68(17) n
O5 Mo3 O6 Mo1 . . -74.0(5) n
O10 Mo3 O6 Mo1 . . -137.05(17) n
O2 Mo3 O6 Mo1 . . 24.05(15) n
O9 Mo3 O6 Mo1 . . -51.10(15) n
O12 Mo3 O6 Mo2 . 2_656 -88.63(11) n
O5 Mo3 O6 Mo2 . 2_656 75.7(4) n
O10 Mo3 O6 Mo2 . 2_656 12.63(8) n
O2 Mo3 O6 Mo2 . 2_656 173.73(9) n
O9 Mo3 O6 Mo2 . 2_656 98.59(9) n
O12 Mo3 O9 Mo1 . 2_656 -77.2(5) n
O5 Mo3 O9 Mo1 . 2_656 125.84(18) n
O10 Mo3 O9 Mo1 . 2_656 23.61(16) n
O2 Mo3 O9 Mo1 . 2_656 -129.16(18) n
O6 Mo3 O9 Mo1 . 2_656 -48.12(15) n
O12 Mo3 O10 Mo2 . 2_656 68.23(17) n
O5 Mo3 O10 Mo2 . 2_656 175.48(15) n
O2 Mo3 O10 Mo2 . 2_656 -50.4(2) n
O9 Mo3 O10 Mo2 . 2_656 -96.82(15) n
O6 Mo3 O10 Mo2 . 2_656 -18.79(12) n
N5 Cu1 N1 C11 . . -179.1(3) n
N2 Cu1 N1 C11 . . -1.8(3) n
N3 Cu1 N1 C11 . . -82.4(3) n
Cl Cu1 N1 C11 . . 97.0(3) n
N5 Cu1 N1 C2 . . 6.3(2) n
N2 Cu1 N1 C2 . . -176.5(2) n
N3 Cu1 N1 C2 . . 103.0(2) n
Cl Cu1 N1 C2 . . -77.6(2) n
N1 Cu1 N2 C20 . . 60.7(3) n
N3 Cu1 N2 C20 . . 178.7(3) n
Cl Cu1 N2 C20 . . -82.5(3) n
N1 Cu1 N2 C4 . . -118.9(3) n
N3 Cu1 N2 C4 . . -0.9(3) n
Cl Cu1 N2 C4 . . 97.9(3) n
N5 Cu1 N3 C38 . . -8.5(4) n
N2 Cu1 N3 C38 . . 177.5(4) n
N1 Cu1 N3 C38 . . -93.5(4) n
Cl Cu1 N3 C38 . . 86.8(4) n
N5 Cu1 N3 C17 . . 176.5(3) n
N2 Cu1 N3 C17 . . 2.5(3) n
N1 Cu1 N3 C17 . . 91.4(3) n
Cl Cu1 N3 C17 . . -88.2(3) n
N8 Cu2 N4 C46 . . -50.1(5) n
N6 Cu2 N4 C46 . . 174.5(4) n
N7 Cu2 N4 C46 . . 51.6(4) n
N8 Cu2 N4 C9 . . 136.4(3) n
N6 Cu2 N4 C9 . . 1.0(3) n
N7 Cu2 N4 C9 . . -121.8(3) n
N1 Cu1 N5 C43 . . 176.6(4) n
N3 Cu1 N5 C43 . . 59.4(4) n
Cl Cu1 N5 C43 . . -40.5(4) n
N1 Cu1 N5 C5 . . -5.8(3) n
N3 Cu1 N5 C5 . . -123.0(3) n
Cl Cu1 N5 C5 . . 137.0(3) n
N8 Cu2 N6 C48 . . 38.6(5) n
N4 Cu2 N6 C48 . . -179.1(4) n
N7 Cu2 N6 C48 . . -68.8(5) n
N8 Cu2 N6 C7 . . -142.1(3) n
N4 Cu2 N6 C7 . . 0.2(3) n
N7 Cu2 N6 C7 . . 110.6(3) n
N8 Cu2 N7 C18 . . 172.5(4) n
N4 Cu2 N7 C18 . . 36.3(4) n
N6 Cu2 N7 C18 . . -58.3(4) n
N8 Cu2 N7 C23 . . -5.4(3) n
N4 Cu2 N7 C23 . . -141.7(3) n
N6 Cu2 N7 C23 . . 123.7(3) n
N4 Cu2 N8 C39 . . -65.5(4) n
N6 Cu2 N8 C39 . . 54.8(4) n
N7 Cu2 N8 C39 . . -178.7(4) n
N4 Cu2 N8 C19 . . 120.1(3) n
N6 Cu2 N8 C19 . . -119.6(3) n
N7 Cu2 N8 C19 . . 6.9(3) n
C11 N1 C2 C29 . . -1.1(5) n
Cu1 N1 C2 C29 . . 174.4(3) n
C11 N1 C2 C5 . . 178.6(3) n
Cu1 N1 C2 C5 . . -5.9(4) n
C20 N2 C4 C34 . . 1.4(6) n
Cu1 N2 C4 C34 . . -178.9(3) n
C20 N2 C4 C17 . . 179.6(3) n
Cu1 N2 C4 C17 . . -0.8(5) n
C43 N5 C5 C6 . . 2.1(6) n
Cu1 N5 C5 C6 . . -175.7(3) n
C43 N5 C5 C2 . . -177.8(4) n
Cu1 N5 C5 C2 . . 4.4(4) n
N1 C2 C5 N5 . . 1.3(5) n
C29 C2 C5 N5 . . -179.0(3) n
N1 C2 C5 C6 . . -178.6(3) n
C29 C2 C5 C6 . . 1.1(5) n
N5 C5 C6 C25 . . -2.9(6) n
C2 C5 C6 C25 . . 177.0(3) n
N5 C5 C6 C26 . . 179.1(3) n
C2 C5 C6 C26 . . -1.0(5) n
C48 N6 C7 C1 . . -0.6(6) n
Cu2 N6 C7 C1 . . 179.9(3) n
C48 N6 C7 C9 . . 178.0(4) n
Cu2 N6 C7 C9 . . -1.4(4) n
C41 C1 C7 N6 . . -0.3(6) n
C37 C1 C7 N6 . . 178.0(4) n
C41 C1 C7 C9 . . -178.9(4) n
C37 C1 C7 C9 . . -0.6(6) n
C46 N4 C9 C14 . . 2.8(6) n
Cu2 N4 C9 C14 . . 177.1(3) n
C46 N4 C9 C7 . . -176.4(4) n
Cu2 N4 C9 C7 . . -2.2(4) n
N6 C7 C9 N4 . . 2.5(5) n
C1 C7 C9 N4 . . -178.8(3) n
N6 C7 C9 C14 . . -176.8(3) n
C1 C7 C9 C14 . . 1.9(5) n
C2 N1 C11 C31 . . 1.9(5) n
Cu1 N1 C11 C31 . . -172.5(3) n
N4 C9 C14 C40 . . -2.1(6) n
C7 C9 C14 C40 . . 177.1(4) n
N4 C9 C14 C13 . . 179.3(4) n
C7 C9 C14 C13 . . -1.5(6) n
C37 C13 C14 C9 . . -0.2(6) n
C37 C13 C14 C40 . . -178.8(4) n
C38 N3 C17 C8 . . 1.5(6) n
Cu1 N3 C17 C8 . . 177.4(3) n
C38 N3 C17 C4 . . -179.5(3) n
Cu1 N3 C17 C4 . . -3.6(4) n
C33 C8 C17 N3 . . -2.3(6) n
C22 C8 C17 N3 . . 178.5(4) n
C33 C8 C17 C4 . . 178.7(4) n
C22 C8 C17 C4 . . -0.5(6) n
N2 C4 C17 N3 . . 3.1(5) n
C34 C4 C17 N3 . . -178.6(4) n
N2 C4 C17 C8 . . -177.8(4) n
C34 C4 C17 C8 . . 0.4(6) n
C23 N7 C18 C30 . . -2.9(7) n
Cu2 N7 C18 C30 . . 179.2(4) n
C39 N8 C19 C42 . . -0.9(6) n
Cu2 N8 C19 C42 . . 174.2(3) n
C39 N8 C19 C23 . . 177.4(4) n
Cu2 N8 C19 C23 . . -7.5(4) n
C4 N2 C20 C28 . . 1.0(6) n
Cu1 N2 C20 C28 . . -178.6(3) n
C17 C8 C22 C27 . . -0.7(7) n
C33 C8 C22 C27 . . -179.8(5) n
C18 N7 C23 C3 . . 5.3(6) n
Cu2 N7 C23 C3 . . -176.4(3) n
C18 N7 C23 C19 . . -175.2(4) n
Cu2 N7 C23 C19 . . 3.0(4) n
C24 C3 C23 N7 . . -3.9(6) n
C45 C3 C23 N7 . . 175.9(4) n
C24 C3 C23 C19 . . 176.7(4) n
C45 C3 C23 C19 . . -3.5(6) n
N8 C19 C23 N7 . . 3.0(5) n
C42 C19 C23 N7 . . -178.6(3) n
N8 C19 C23 C3 . . -177.5(4) n
C42 C19 C23 C3 . . 0.8(6) n
C23 C3 C24 C30 . . -0.1(7) n
C45 C3 C24 C30 . . -179.8(5) n
C43 C15 C25 C6 . . 1.9(7) n
C5 C6 C25 C15 . . 0.8(6) n
C26 C6 C25 C15 . . 178.7(4) n
C25 C6 C26 C35 . . -177.9(4) n
C5 C6 C26 C35 . . 0.0(6) n
C8 C22 C27 C34 . . 2.0(7) n
C34 C16 C28 C20 . . 0.5(7) n
N2 C20 C28 C16 . . -2.0(7) n
N1 C2 C29 C44 . . 0.3(5) n
C5 C2 C29 C44 . . -179.4(4) n
N1 C2 C29 C35 . . 179.6(3) n
C5 C2 C29 C35 . . -0.1(5) n
C3 C24 C30 C18 . . 2.3(8) n
N7 C18 C30 C24 . . -0.8(8) n
N1 C11 C31 C44 . . -1.9(6) n
C42 C21 C32 C39 . . -0.2(8) n
C38 C12 C33 C8 . . 1.0(7) n
C17 C8 C33 C12 . . 1.0(7) n
C22 C8 C33 C12 . . -179.9(4) n
N2 C4 C34 C16 . . -2.8(6) n
C17 C4 C34 C16 . . 179.1(4) n
N2 C4 C34 C27 . . 179.0(4) n
C17 C4 C34 C27 . . 0.8(6) n
C28 C16 C34 C4 . . 1.7(7) n
C28 C16 C34 C27 . . 179.9(5) n
C22 C27 C34 C4 . . -2.1(7) n
C22 C27 C34 C16 . . 179.8(4) n
C6 C26 C35 C29 . . 0.9(6) n
C2 C29 C35 C26 . . -0.9(6) n
C44 C29 C35 C26 . . 178.4(4) n
C14 C13 C37 C1 . . 1.6(7) n
C41 C1 C37 C13 . . 177.1(4) n
C7 C1 C37 C13 . . -1.2(6) n
C17 N3 C38 C12 . . 0.7(6) n
Cu1 N3 C38 C12 . . -174.1(3) n
C33 C12 C38 N3 . . -1.9(7) n
C19 N8 C39 C32 . . 0.7(7) n
Cu2 N8 C39 C32 . . -173.4(4) n
C21 C32 C39 N8 . . -0.1(8) n
C46 C10 C40 C14 . . 0.3(7) n
C9 C14 C40 C10 . . 0.5(6) n
C13 C14 C40 C10 . . 179.1(4) n
C48 C36 C41 C1 . . -1.8(8) n
C7 C1 C41 C36 . . 1.5(7) n
C37 C1 C41 C36 . . -176.7(4) n
C32 C21 C42 C19 . . -0.1(7) n
C32 C21 C42 C47 . . 179.3(5) n
N8 C19 C42 C21 . . 0.6(6) n
C23 C19 C42 C21 . . -177.6(4) n
N8 C19 C42 C47 . . -178.8(4) n
C23 C19 C42 C47 . . 2.9(6) n
C5 N5 C43 C15 . . 0.8(7) n
Cu1 N5 C43 C15 . . 178.3(4) n
C25 C15 C43 N5 . . -2.8(8) n
C11 C31 C44 C29 . . 1.0(7) n
C2 C29 C44 C31 . . -0.2(6) n
C35 C29 C44 C31 . . -179.4(4) n
C23 C3 C45 C47 . . 2.3(7) n
C24 C3 C45 C47 . . -177.9(4) n
C9 N4 C46 C10 . . -1.9(7) n
Cu2 N4 C46 C10 . . -175.0(3) n
C40 C10 C46 N4 . . 0.4(8) n
C3 C45 C47 C42 . . 1.6(7) n
C21 C42 C47 C45 . . 176.4(4) n
C19 C42 C47 C45 . . -4.2(6) n
C7 N6 C48 C36 . . 0.3(7) n
Cu2 N6 C48 C36 . . 179.6(4) n
C41 C36 C48 N6 . . 0.9(8) n
